data_7235855
loop_
_publ_author_name
'Yu, Qiong'
'Wang, Zhixin'
'Wu, Bo'
'Yang, Hongwei'
'Ju, Xuehai'
'Lu, Chunxu'
'Cheng, Guangbin'

_publ_section_title
;
 A study of N-trinitroethyl-substituted aminofurazans: high detonation
 performance energetic compounds with good oxygen balance
;
_journal_issue 15
_journal_name_full 'Journal of Materials Chemistry A'
_journal_page_first 8156
_journal_paper_doi 10.1039/C4TA06974A
_journal_volume 3
_journal_year 2015
_chemical_formula_moiety 'C8 H6 N14 O14, C H2 Cl2'
_chemical_formula_sum 'C9 H8 Cl2 N14 O14'
_chemical_formula_weight 607.19
_space_group_IT_number 15
_space_group_name_Hall '-C 2yc'
_space_group_name_H-M_alt 'C 1 2/c 1'
_symmetry_cell_setting monoclinic
_symmetry_space_group_name_Hall '-C 2yc'
_symmetry_space_group_name_H-M 'C 1 2/c 1'
_atom_sites_solution_hydrogens geom
_atom_sites_solution_primary direct
_atom_sites_solution_secondary difmap
_audit_creation_method SHELXL-97
_audit_update_record
;
2014-04-01 deposited with the CCDC.
2015-03-09 downloaded from the CCDC.
;
_cell_angle_alpha 90.00
_cell_angle_beta 108.339(5)
_cell_angle_gamma 90.00
_cell_formula_units_Z 4
_cell_length_a 17.826(4)
_cell_length_b 12.307(3)
_cell_length_c 10.724(2)
_cell_measurement_reflns_used 617
_cell_measurement_temperature 173(2)
_cell_measurement_theta_max 21.40
_cell_measurement_theta_min 2.58
_cell_volume 2233.2(9)
_computing_structure_refinement 'SHELXL-97 (Sheldrick, 2008)'
_computing_structure_solution 'SHELXS-97 (Sheldrick, 2008)'
_diffrn_ambient_temperature 173(2)
_diffrn_measured_fraction_theta_full 0.997
_diffrn_measured_fraction_theta_max 0.997
_diffrn_radiation_monochromator graphite
_diffrn_radiation_source 'fine-focus sealed tube'
_diffrn_radiation_type MoK\a
_diffrn_radiation_wavelength 0.71073
_diffrn_reflns_av_R_equivalents 0.0498
_diffrn_reflns_av_sigmaI/netI 0.0853
_diffrn_reflns_limit_h_max 19
_diffrn_reflns_limit_h_min -21
_diffrn_reflns_limit_k_max 10
_diffrn_reflns_limit_k_min -15
_diffrn_reflns_limit_l_max 12
_diffrn_reflns_limit_l_min -13
_diffrn_reflns_number 4583
_diffrn_reflns_theta_full 26.00
_diffrn_reflns_theta_max 26.00
_diffrn_reflns_theta_min 2.05
_exptl_absorpt_coefficient_mu 0.393
_exptl_absorpt_correction_T_max 0.9544
_exptl_absorpt_correction_T_min 0.8650
_exptl_absorpt_correction_type multi-scan
_exptl_absorpt_process_details 'SADABS (Bruker, 2000)'
_exptl_crystal_density_diffrn 1.806
_exptl_crystal_density_method 'not measured'
_exptl_crystal_F_000 1224
_exptl_crystal_size_max 0.38
_exptl_crystal_size_mid 0.16
_exptl_crystal_size_min 0.12
_refine_diff_density_max 0.303
_refine_diff_density_min -0.418
_refine_diff_density_rms 0.072
_refine_ls_extinction_method none
_refine_ls_goodness_of_fit_ref 1.018
_refine_ls_hydrogen_treatment constr
_refine_ls_matrix_type full
_refine_ls_number_parameters 177
_refine_ls_number_reflns 2194
_refine_ls_number_restraints 0
_refine_ls_restrained_S_all 1.018
_refine_ls_R_factor_all 0.1085
_refine_ls_R_factor_gt 0.0491
_refine_ls_shift/su_max 0.000
_refine_ls_shift/su_mean 0.000
_refine_ls_structure_factor_coef Fsqd
_refine_ls_weighting_details 'calc w=1/[\s^2^(Fo^2^)+(0.0303P)^2^+0.0000P] where P=(Fo^2^+2Fc^2^)/3'
_refine_ls_weighting_scheme calc
_refine_ls_wR_factor_gt 0.0870
_refine_ls_wR_factor_ref 0.1002
_reflns_number_gt 1252
_reflns_number_total 2194
_reflns_threshold_expression >2sigma(I)
_cod_data_source_file c4ta06974a2.cif
_cod_data_source_block 1
_cod_depositor_comments
;
The following automatic conversions were performed:

data item '_symmetry_cell_setting' value 'Monoclinic' was changed to
'monoclinic' in accordance with the
/home/saulius/struct/COD-crude-data/automatic-downloads/DataCite-retrospective/RSC/depositions/lib/dictionaries/cif_core.dic
dictionary named 'cif_core.dic' version 2.4.2 last updated on
2011-04-26.

Automatic conversion script
Id: cif_fix_values 6909 2019-04-08 15:41:33Z antanas 
;
_cod_original_cell_volume 2233.1(9)
_cod_original_sg_symbol_Hall '-C 2yc  '
_cod_original_sg_symbol_H-M 'C2/c  '
_cod_database_code 7235855

loop_
_symmetry_equiv_pos_as_xyz
'x, y, z'
'-x, y, -z+1/2'
'x+1/2, y+1/2, z'
'-x+1/2, y+1/2, -z+1/2'
'-x, -y, -z'
'x, -y, z-1/2'
'-x+1/2, -y+1/2, -z'
'x+1/2, -y+1/2, z-1/2'

loop_
_atom_site_label
_atom_site_type_symbol
_atom_site_fract_x
_atom_site_fract_y
_atom_site_fract_z
_atom_site_U_iso_or_equiv
_atom_site_adp_type
_atom_site_occupancy
_atom_site_symmetry_multiplicity
_atom_site_calc_flag
_atom_site_refinement_flags
C1 C 0.07745(16) 0.4637(2) -0.0582(2) 0.0164(7) Uani 1 1 d .
C2 C 0.12928(17) 0.3855(2) 0.0235(3) 0.0177(7) Uani 1 1 d .
C3 C 0.19140(17) 0.2814(2) 0.2211(3) 0.0231(7) Uani 1 1 d .
H3A H 0.2174 0.3240 0.3014 0.028 Uiso 1 1 calc R
H3B H 0.2305 0.2689 0.1745 0.028 Uiso 1 1 calc R
C4 C 0.16430(17) 0.1732(2) 0.2590(3) 0.0200(7) Uani 1 1 d .
C5 C 0.0000 0.1503(4) 0.7500 0.0441(14) Uani 1 2 d S
H5A H -0.0382 0.1030 0.6860 0.053 Uiso 0.50 1 calc PR
H5B H 0.0382 0.1030 0.8140 0.053 Uiso 0.50 1 calc PR
Cl1 Cl 0.05044(7) 0.22997(9) 0.66736(10) 0.0638(4) Uani 1 1 d .
N1 N 0.00920(14) 0.51629(19) -0.04933(19) 0.0179(6) Uani 1 1 d .
N2 N 0.10147(14) 0.4878(2) -0.1574(2) 0.0260(6) Uani 1 1 d .
N3 N 0.18428(15) 0.3619(2) -0.0285(2) 0.0270(7) Uani 1 1 d .
N4 N 0.12502(13) 0.34228(19) 0.1372(2) 0.0192(6) Uani 1 1 d .
H4 H 0.0821 0.3511 0.1600 0.023 Uiso 1 1 calc R
N5 N 0.10821(16) 0.1161(2) 0.1410(2) 0.0291(7) Uani 1 1 d .
N6 N 0.23315(17) 0.0966(2) 0.3179(3) 0.0304(7) Uani 1 1 d .
N7 N 0.12283(16) 0.1828(2) 0.3627(2) 0.0287(7) Uani 1 1 d .
O1 O 0.16708(13) 0.42697(18) -0.14200(18) 0.0312(6) Uani 1 1 d .
O2 O 0.13083(14) 0.11439(18) 0.0454(2) 0.0375(6) Uani 1 1 d .
O3 O 0.04766(13) 0.0780(2) 0.1512(2) 0.0443(7) Uani 1 1 d .
O4 O 0.22526(14) 0.0027(2) 0.2806(2) 0.0416(6) Uani 1 1 d .
O5 O 0.28976(14) 0.1373(2) 0.3974(2) 0.0454(7) Uani 1 1 d .
O6 O 0.07966(13) 0.26074(19) 0.3522(2) 0.0353(6) Uani 1 1 d .
O7 O 0.13685(17) 0.1135(2) 0.4472(2) 0.0607(9) Uani 1 1 d .

loop_
_atom_site_aniso_label
_atom_site_aniso_U_11
_atom_site_aniso_U_22
_atom_site_aniso_U_33
_atom_site_aniso_U_23
_atom_site_aniso_U_13
_atom_site_aniso_U_12
C1 0.0184(16) 0.0162(17) 0.0148(14) -0.0005(13) 0.0054(13) -0.0007(13)
C2 0.0185(16) 0.0177(18) 0.0173(15) 0.0013(13) 0.0061(13) 0.0031(13)
C3 0.0222(17) 0.0225(19) 0.0236(16) 0.0087(14) 0.0060(14) 0.0016(14)
C4 0.0214(17) 0.0195(18) 0.0202(15) 0.0039(14) 0.0081(13) 0.0050(14)
C5 0.070(4) 0.035(3) 0.027(3) 0.000 0.015(3) 0.000
Cl1 0.0721(8) 0.0647(8) 0.0692(7) -0.0015(6) 0.0433(6) -0.0046(6)
N1 0.0205(13) 0.0171(14) 0.0157(13) -0.0001(11) 0.0054(10) 0.0002(11)
N2 0.0257(15) 0.0319(17) 0.0234(14) 0.0059(13) 0.0119(12) 0.0053(13)
N3 0.0260(16) 0.0333(17) 0.0255(14) 0.0107(13) 0.0137(12) 0.0096(13)
N4 0.0142(13) 0.0255(16) 0.0190(13) 0.0097(12) 0.0066(11) 0.0038(12)
N5 0.0310(17) 0.0222(17) 0.0335(16) -0.0006(13) 0.0094(14) 0.0060(13)
N6 0.0333(18) 0.030(2) 0.0322(16) 0.0145(14) 0.0169(14) 0.0101(15)
N7 0.0343(17) 0.0282(18) 0.0286(15) 0.0079(14) 0.0170(13) 0.0045(14)
O1 0.0326(13) 0.0428(15) 0.0259(12) 0.0103(11) 0.0204(10) 0.0103(12)
O2 0.0450(15) 0.0405(16) 0.0296(13) -0.0062(11) 0.0154(12) 0.0036(12)
O3 0.0279(15) 0.0419(16) 0.0654(17) -0.0086(13) 0.0181(13) -0.0133(13)
O4 0.0455(16) 0.0277(16) 0.0566(15) 0.0118(13) 0.0232(13) 0.0153(12)
O5 0.0305(15) 0.0545(19) 0.0411(14) 0.0107(13) -0.0033(12) 0.0092(13)
O6 0.0417(14) 0.0305(15) 0.0432(14) 0.0029(11) 0.0271(11) 0.0112(12)
O7 0.087(2) 0.061(2) 0.0556(16) 0.0385(15) 0.0529(16) 0.0325(16)

loop_
_atom_type_symbol
_atom_type_description
_atom_type_scat_dispersion_real
_atom_type_scat_dispersion_imag
_atom_type_scat_source
C C 0.0033 0.0016 'International Tables Vol C Tables 4.2.6.8 and 6.1.1.4'
H H 0.0000 0.0000 'International Tables Vol C Tables 4.2.6.8 and 6.1.1.4'
Cl Cl 0.1484 0.1585 'International Tables Vol C Tables 4.2.6.8 and 6.1.1.4'
N N 0.0061 0.0033 'International Tables Vol C Tables 4.2.6.8 and 6.1.1.4'
O O 0.0106 0.0060 'International Tables Vol C Tables 4.2.6.8 and 6.1.1.4'

loop_
_geom_angle_atom_site_label_1
_geom_angle_atom_site_label_2
_geom_angle_atom_site_label_3
_geom_angle
_geom_angle_site_symmetry_1
N2 C1 N1 117.7(3) .
N2 C1 C2 109.9(3) .
N1 C1 C2 132.4(3) .
N3 C2 N4 124.1(3) .
N3 C2 C1 108.5(2) .
N4 C2 C1 127.5(3) .
N4 C3 C4 110.7(2) .
N4 C3 H3A 109.5 .
C4 C3 H3A 109.5 .
N4 C3 H3B 109.5 .
C4 C3 H3B 109.5 .
H3A C3 H3B 108.1 .
C3 C4 N5 111.5(2) .
C3 C4 N6 111.9(2) .
N5 C4 N6 107.1(2) .
C3 C4 N7 113.4(2) .
N5 C4 N7 107.5(2) .
N6 C4 N7 105.0(2) .
Cl1 C5 Cl1 111.8(3) 2_556
Cl1 C5 H5A 109.3 2_556
Cl1 C5 H5A 109.3 .
Cl1 C5 H5B 109.3 2_556
Cl1 C5 H5B 109.3 .
H5A C5 H5B 107.9 .
N1 N1 C1 111.5(3) 5_565
C1 N2 O1 105.5(2) .
C2 N3 O1 104.7(2) .
C2 N4 C3 119.7(2) .
C2 N4 H4 120.1 .
C3 N4 H4 120.1 .
O3 N5 O2 127.6(3) .
O3 N5 C4 118.5(2) .
O2 N5 C4 113.9(3) .
O5 N6 O4 127.7(3) .
O5 N6 C4 115.0(3) .
O4 N6 C4 117.3(3) .
O7 N7 O6 127.0(3) .
O7 N7 C4 117.3(3) .
O6 N7 C4 115.7(2) .
N2 O1 N3 111.41(19) .

loop_
_geom_bond_atom_site_label_1
_geom_bond_atom_site_label_2
_geom_bond_distance
_geom_bond_site_symmetry_2
C1 N2 1.300(3) .
C1 N1 1.407(3) .
C1 C2 1.427(4) .
C2 N3 1.304(3) .
C2 N4 1.354(3) .
C3 N4 1.450(3) .
C3 C4 1.515(4) .
C3 H3A 0.9900 .
C3 H3B 0.9900 .
C4 N5 1.516(4) .
C4 N6 1.519(4) .
C4 N7 1.521(3) .
C5 Cl1 1.748(3) 2_556
C5 Cl1 1.748(3) .
C5 H5A 0.9900 .
C5 H5B 0.9900 .
N1 N1 1.267(4) 5_565
N2 O1 1.355(3) .
N3 O1 1.408(3) .
N4 H4 0.8800 .
N5 O3 1.213(3) .
N5 O2 1.215(3) .
N6 O5 1.207(3) .
N6 O4 1.216(3) .
N7 O7 1.212(3) .
N7 O6 1.212(3) .
